data_7033968
loop_
_publ_author_name
'Azhdari Tehrani, Alireza'
'Morsali, Ali'
'Kubicki, Maciej'

_publ_section_title
;
 The role of weak hydrogen and halogen bonding interactions in the
 assembly of a series of Hg(ii) coordination polymers.
;
_journal_issue 12
_journal_name_full 'Dalton transactions (Cambridge, England : 2003)'
_journal_page_first 5703
_journal_page_last 5712
_journal_paper_doi 10.1039/c4dt03638g
_journal_volume 44
_journal_year 2015
_chemical_formula_moiety 'C12 H9 Br2 F Hg N2'
_chemical_formula_sum 'C12 H9 Br2 F Hg N2'
_chemical_formula_weight 560.62
_chemical_name_systematic
;
 ?
;
_space_group_crystal_system triclinic
_space_group_IT_number 2
_space_group_name_Hall '-P 1'
_space_group_name_H-M_alt 'P -1'
_symmetry_space_group_name_Hall '-P 1'
_symmetry_space_group_name_H-M 'P -1'
_atom_sites_solution_hydrogens geom
_audit_creation_method SHELXL-2013
_audit_update_record
;
2015-01-29 deposited with the CCDC.
2015-02-10 downloaded from the CCDC.
;
_cell_angle_alpha 104.225(3)
_cell_angle_beta 91.415(3)
_cell_angle_gamma 94.296(3)
_cell_formula_units_Z 4
_cell_length_a 3.9779(2)
_cell_length_b 18.8497(7)
_cell_length_c 19.0199(8)
_cell_measurement_reflns_used 2443
_cell_measurement_temperature 100(1)
_cell_measurement_theta_max 28.1770
_cell_measurement_theta_min 3.3390
_cell_volume 1377.17(11)
_computing_cell_refinement 'CrysAlis Pro (Agilent Technologies (2011))'
_computing_data_collection 'CrysAlis Pro (Agilent Technologies (2011))'
_computing_data_reduction 'CrysAlis Pro (Agilent Technologies (2011))'
_computing_molecular_graphics 'Mercury (MacRae et al., 2009)'
_computing_publication_material 'SHELXL-2013 (Sheldrick, 2013)'
_computing_structure_refinement 'SHELXL-2013 (Sheldrick, 2013)'
_computing_structure_solution 'SIR92 (Altomare et al., 1993)'
_diffrn_ambient_temperature 100(1)
_diffrn_detector_area_resol_mean 16.1544
_diffrn_measured_fraction_theta_full 0.997
_diffrn_measured_fraction_theta_max 0.997
_diffrn_measurement_device_type 'Xcalibur, Eos'
_diffrn_measurement_method \w-scan
_diffrn_radiation_monochromator graphite
_diffrn_radiation_source 'Enhance (Mo) X-ray Source'
_diffrn_radiation_type 'Mo K\a'
_diffrn_radiation_wavelength 0.7107
_diffrn_reflns_av_R_equivalents 0.0499
_diffrn_reflns_av_unetI/netI 0.0642
_diffrn_reflns_Laue_measured_fraction_full 0.997
_diffrn_reflns_Laue_measured_fraction_max 0.997
_diffrn_reflns_limit_h_max 4
_diffrn_reflns_limit_h_min -4
_diffrn_reflns_limit_k_max 21
_diffrn_reflns_limit_k_min -22
_diffrn_reflns_limit_l_max 22
_diffrn_reflns_limit_l_min -21
_diffrn_reflns_number 8389
_diffrn_reflns_point_group_measured_fraction_full 0.997
_diffrn_reflns_point_group_measured_fraction_max 0.997
_diffrn_reflns_theta_full 25.000
_diffrn_reflns_theta_max 24.999
_diffrn_reflns_theta_min 3.228
_exptl_absorpt_coefficient_mu 16.972
_exptl_absorpt_correction_T_max 1.00000
_exptl_absorpt_correction_T_min 0.70206
_exptl_absorpt_correction_type multi-scan
_exptl_absorpt_process_details
;
CrysAlisPro, Agilent Technologies,
Version 1.171.37.33 (release 27-03-2014 CrysAlis171 .NET)
(compiled Mar 27 2014,17:12:48)
Empirical absorption correction using spherical harmonics,
 implemented in SCALE3 ABSPACK scaling algorithm.
;
_exptl_crystal_colour colourless
_exptl_crystal_density_diffrn 2.704
_exptl_crystal_description needle
_exptl_crystal_F_000 1016
_exptl_crystal_size_max 0.45
_exptl_crystal_size_mid 0.07
_exptl_crystal_size_min 0.07
_refine_diff_density_max 6.153
_refine_diff_density_min -3.734
_refine_diff_density_rms 0.521
_refine_ls_extinction_method none
_refine_ls_goodness_of_fit_ref 1.260
_refine_ls_hydrogen_treatment constr
_refine_ls_matrix_type full
_refine_ls_number_parameters 326
_refine_ls_number_reflns 4843
_refine_ls_number_restraints 204
_refine_ls_restrained_S_all 1.236
_refine_ls_R_factor_all 0.0862
_refine_ls_R_factor_gt 0.0750
_refine_ls_shift/su_max 0.009
_refine_ls_shift/su_mean 0.001
_refine_ls_structure_factor_coef Fsqd
_refine_ls_weighting_details 'w=1/[\s^2^(Fo^2^)+(0.0920P)^2^+75.4000P] where P=(Fo^2^+2Fc^2^)/3'
_refine_ls_weighting_scheme calc
_refine_ls_wR_factor_gt 0.2198
_refine_ls_wR_factor_ref 0.2258
_reflns_Friedel_coverage 0.000
_reflns_number_gt 4108
_reflns_number_total 4843
_reflns_threshold_expression 'I > 2\s(I)'
_cod_data_source_file c4dt03638g2.cif
_cod_data_source_block 1
_cod_depositor_comments 'Adding full bibliography for 7033968--7033975.cif.'
_cod_database_code 7033968
_shelx_space_group_comment
;
The symmetry employed for this shelxl refinement is uniquely defined
by the following loop, which should always be used as a source of
symmetry information in preference to the above space-group names.
They are only intended as comments.
;
_shelxl_version_number 2013-4

loop_
_space_group_symop_operation_xyz
'x, y, z'
'-x, -y, -z'

loop_
_atom_site_label
_atom_site_type_symbol
_atom_site_fract_x
_atom_site_fract_y
_atom_site_fract_z
_atom_site_U_iso_or_equiv
_atom_site_adp_type
_atom_site_occupancy
_atom_site_site_symmetry_order
_atom_site_calc_flag
_atom_site_refinement_flags_posn
_atom_site_refinement_flags_adp
Hg1A Hg 1.1788(2) 0.42067(5) -0.44082(5) 0.0171(3) Uani 1 1 d . .
Br1A Br 1.5460(5) 0.34066(13) -0.52315(12) 0.0172(5) Uani 1 1 d . .
Br2A Br 0.8555(6) 0.52440(13) -0.38069(13) 0.0185(5) Uani 1 1 d . .
N1A N 1.102(4) 0.3447(10) -0.3552(9) 0.021(4) Uani 1 1 d D U
C2A C 1.208(4) 0.2772(11) -0.3716(10) 0.017(5) Uani 1 1 d D U
H2A H 1.3030 0.2593 -0.4172 0.020 Uiso 1 1 calc R U
C3A C 1.182(4) 0.2330(11) -0.3237(11) 0.019(5) Uani 1 1 d D U
H3A H 1.2580 0.1851 -0.3362 0.023 Uiso 1 1 calc R U
C4A C 1.044(4) 0.2593(11) -0.2576(11) 0.018(5) Uani 1 1 d D U
C5A C 0.935(4) 0.3287(11) -0.2405(11) 0.022(5) Uani 1 1 d D U
H5A H 0.8386 0.3476 -0.1952 0.026 Uiso 1 1 calc R U
C6A C 0.968(4) 0.3704(12) -0.2911(11) 0.022(5) Uani 1 1 d D U
H6A H 0.8934 0.4184 -0.2799 0.026 Uiso 1 1 calc R U
C7A C 1.024(5) 0.2123(12) -0.2055(12) 0.012(4) Uani 1 1 d . U
H7A H 1.1450 0.1698 -0.2129 0.015 Uiso 1 1 calc R U
N8A N 0.835(5) 0.2301(11) -0.1488(10) 0.017(4) Uani 1 1 d . U
C9A C 0.796(4) 0.1832(12) -0.1023(12) 0.015(5) Uani 1 1 d . U
C10A C 0.668(4) 0.2163(14) -0.0341(13) 0.020(5) Uani 1 1 d . U
H10A H 0.6062 0.2653 -0.0255 0.024 Uiso 1 1 calc R U
C11A C 0.629(5) 0.1795(15) 0.0205(15) 0.030(6) Uani 1 1 d . U
H11A H 0.5420 0.2020 0.0660 0.036 Uiso 1 1 calc R U
C12A C 0.722(5) 0.1083(15) 0.0051(14) 0.026(6) Uani 1 1 d . U
F12A F 0.674(4) 0.0699(9) 0.0559(8) 0.034(4) Uani 1 1 d . U
C13A C 0.850(5) 0.0726(13) -0.0611(12) 0.018(5) Uani 1 1 d . U
H13A H 0.9110 0.0236 -0.0696 0.021 Uiso 1 1 calc R U
C14A C 0.885(4) 0.1129(14) -0.1148(14) 0.024(5) Uani 1 1 d . U
H14A H 0.9713 0.0905 -0.1603 0.029 Uiso 1 1 calc R U
Hg1B Hg 1.1744(2) 0.96625(5) -0.39622(5) 0.0163(3) Uani 1 1 d . .
Br1B Br 0.7446(5) 0.90422(12) -0.49270(12) 0.0167(5) Uani 1 1 d . .
Br2B Br 1.5946(5) 1.05681(12) -0.31591(12) 0.0173(5) Uani 1 1 d . .
N1B N 1.185(4) 0.8740(9) -0.3274(8) 0.014(4) Uani 1 1 d D U
C2B C 1.368(4) 0.8837(11) -0.2647(10) 0.017(5) Uani 1 1 d D U
H2B H 1.4733 0.9312 -0.2429 0.021 Uiso 1 1 calc R U
C3B C 1.412(4) 0.8285(11) -0.2304(11) 0.020(5) Uani 1 1 d D U
H3B H 1.5429 0.8377 -0.1862 0.024 Uiso 1 1 calc R U
C4B C 1.259(4) 0.7593(11) -0.2623(10) 0.015(5) Uani 1 1 d D U
C5B C 1.070(4) 0.7485(11) -0.3263(10) 0.012(4) Uani 1 1 d D U
H5B H 0.9625 0.7014 -0.3489 0.014 Uiso 1 1 calc R U
C6B C 1.039(4) 0.8067(11) -0.3573(11) 0.017(5) Uani 1 1 d D U
H6B H 0.9094 0.7987 -0.4015 0.021 Uiso 1 1 calc R U
C7B C 1.303(6) 0.6937(14) -0.2320(13) 0.022(5) Uani 1 1 d . U
H7B H 1.1600 0.6497 -0.2491 0.026 Uiso 1 1 calc R U
N8B N 1.529(5) 0.6979(11) -0.1840(10) 0.018(4) Uani 1 1 d . U
C9B C 1.580(4) 0.6354(13) -0.1562(11) 0.014(5) Uani 1 1 d . U
C10B C 1.756(4) 0.6470(14) -0.0884(12) 0.018(5) Uani 1 1 d . U
H10B H 1.8404 0.6954 -0.0637 0.022 Uiso 1 1 calc R U
C11B C 1.808(4) 0.5907(13) -0.0577(12) 0.017(5) Uani 1 1 d . U
H11B H 1.9270 0.5990 -0.0121 0.020 Uiso 1 1 calc R U
C12B C 1.681(5) 0.5198(15) -0.0954(13) 0.024(6) Uani 1 1 d . U
F12B F 1.730(4) 0.4639(8) -0.0640(9) 0.030(3) Uani 1 1 d . U
C13B C 1.510(5) 0.5043(14) -0.1607(12) 0.020(5) Uani 1 1 d . U
H13B H 1.4279 0.4555 -0.1845 0.024 Uiso 1 1 calc R U
C14B C 1.458(4) 0.5629(13) -0.1913(12) 0.016(5) Uani 1 1 d . U
H14B H 1.3387 0.5537 -0.2370 0.019 Uiso 1 1 calc R U

loop_
_atom_site_aniso_label
_atom_site_aniso_U_11
_atom_site_aniso_U_22
_atom_site_aniso_U_33
_atom_site_aniso_U_23
_atom_site_aniso_U_13
_atom_site_aniso_U_12
Hg1A 0.0145(5) 0.0160(5) 0.0208(5) 0.0034(4) 0.0018(3) 0.0053(3)
Br1A 0.0115(11) 0.0188(12) 0.0177(11) -0.0026(9) 0.0002(8) 0.0032(9)
Br2A 0.0166(12) 0.0131(12) 0.0246(12) 0.0011(9) 0.0008(9) 0.0052(9)
N1A 0.019(8) 0.019(8) 0.022(8) 0.001(6) -0.001(6) 0.005(6)
C2A 0.013(8) 0.022(9) 0.015(8) 0.000(7) 0.005(7) 0.008(7)
C3A 0.019(8) 0.016(9) 0.022(9) 0.004(7) 0.004(7) 0.005(7)
C4A 0.016(8) 0.019(9) 0.018(8) 0.000(7) 0.000(7) 0.002(7)
C5A 0.024(9) 0.018(9) 0.022(9) 0.000(7) 0.004(7) 0.002(7)
C6A 0.018(8) 0.024(9) 0.023(9) 0.004(7) -0.001(7) 0.009(7)
C7A 0.014(8) 0.009(8) 0.013(8) 0.003(7) -0.005(6) -0.007(6)
N8A 0.022(8) 0.016(8) 0.016(8) 0.007(6) 0.000(6) 0.003(6)
C9A 0.012(8) 0.015(8) 0.017(8) 0.003(7) -0.005(7) 0.005(7)
C10A 0.017(8) 0.023(9) 0.021(9) 0.004(7) 0.001(7) 0.004(7)
C11A 0.033(10) 0.031(10) 0.029(9) 0.012(8) 0.004(8) 0.000(8)
C12A 0.025(9) 0.030(10) 0.024(9) 0.006(7) 0.003(7) 0.002(8)
F12A 0.047(7) 0.030(7) 0.027(7) 0.013(6) 0.003(6) 0.006(6)
C13A 0.026(9) 0.015(8) 0.016(8) 0.009(7) 0.012(7) 0.005(7)
C14A 0.023(9) 0.023(9) 0.024(9) 0.000(7) 0.007(7) 0.008(7)
Hg1B 0.0137(5) 0.0147(5) 0.0199(5) 0.0031(4) -0.0024(3) 0.0020(3)
Br1B 0.0133(11) 0.0165(12) 0.0181(11) 0.0000(9) -0.0020(8) 0.0029(9)
Br2B 0.0131(11) 0.0130(11) 0.0222(12) -0.0023(9) -0.0019(9) 0.0016(8)
N1B 0.014(7) 0.019(8) 0.009(7) 0.003(6) -0.004(6) 0.006(6)
C2B 0.022(8) 0.012(8) 0.017(8) 0.001(7) -0.002(7) 0.000(7)
C3B 0.017(8) 0.022(9) 0.019(8) 0.003(7) -0.002(7) 0.003(7)
C4B 0.011(8) 0.019(9) 0.017(8) 0.005(7) -0.002(7) 0.004(7)
C5B 0.009(8) 0.015(8) 0.010(8) 0.001(7) 0.007(6) 0.000(6)
C6B 0.018(8) 0.012(8) 0.023(9) 0.007(7) 0.001(7) 0.001(7)
C7B 0.024(9) 0.020(9) 0.023(9) 0.007(7) 0.003(7) 0.004(7)
N8B 0.021(8) 0.014(8) 0.017(8) 0.000(6) 0.007(6) 0.007(6)
C9B 0.013(8) 0.018(8) 0.013(8) 0.009(7) 0.003(6) -0.001(7)
C10B 0.017(8) 0.017(9) 0.022(9) 0.005(7) 0.003(7) 0.005(7)
C11B 0.021(8) 0.013(8) 0.016(8) 0.002(7) 0.000(7) 0.008(7)
C12B 0.023(9) 0.026(9) 0.026(9) 0.009(7) 0.008(7) 0.007(7)
F12B 0.035(7) 0.025(7) 0.037(7) 0.019(6) -0.004(6) 0.007(5)
C13B 0.023(9) 0.021(9) 0.018(8) 0.005(7) 0.007(7) 0.005(7)
C14B 0.019(8) 0.017(8) 0.013(8) 0.006(7) 0.000(7) 0.003(7)

loop_
_atom_type_symbol
_atom_type_description
_atom_type_scat_dispersion_real
_atom_type_scat_dispersion_imag
_atom_type_scat_source
C C 0.0033 0.0016 'International Tables Vol C Tables 4.2.6.8 and 6.1.1.4'
H H 0.0000 0.0000 'International Tables Vol C Tables 4.2.6.8 and 6.1.1.4'
N N 0.0061 0.0033 'International Tables Vol C Tables 4.2.6.8 and 6.1.1.4'
F F 0.0171 0.0103 'International Tables Vol C Tables 4.2.6.8 and 6.1.1.4'
Br Br -0.2901 2.4595 'International Tables Vol C Tables 4.2.6.8 and 6.1.1.4'
Hg Hg -2.3894 9.2266 'International Tables Vol C Tables 4.2.6.8 and 6.1.1.4'

loop_
_geom_angle_atom_site_label_1
_geom_angle_atom_site_label_2
_geom_angle_atom_site_label_3
_geom_angle
_geom_angle_site_symmetry_3
N1A Hg1A Br2A 99.2(4) .
N1A Hg1A Br1A 97.0(4) .
Br2A Hg1A Br1A 163.70(9) .
N1A Hg1A Br1A 88.3(4) 1_455
Br2A Hg1A Br1A 90.63(7) 1_455
Br1A Hg1A Br1A 92.07(7) 1_455
Hg1A Br1A Hg1A 92.07(7) 1_655
C6A N1A C2A 119.7(18) .
C6A N1A Hg1A 121.1(14) .
C2A N1A Hg1A 119.2(13) .
N1A C2A C3A 121.5(18) .
C2A C3A C4A 119.0(18) .
C5A C4A C3A 119.7(19) .
C5A C4A C7A 121.3(19) .
C3A C4A C7A 119.0(19) .
C4A C5A C6A 118.4(19) .
N1A C6A C5A 121.7(19) .
N8A C7A C4A 119(2) .
C7A N8A C9A 120(2) .
C14A C9A N8A 127(2) .
C14A C9A C10A 119(2) .
N8A C9A C10A 114(2) .
C11A C10A C9A 122(2) .
C12A C11A C10A 116(3) .
F12A C12A C11A 118(2) .
F12A C12A C13A 118(2) .
C11A C12A C13A 124(3) .
C12A C13A C14A 117(2) .
C9A C14A C13A 121(2) .
N1B Hg1B Br1B 99.7(4) .
N1B Hg1B Br2B 96.1(4) .
Br1B Hg1B Br2B 164.16(9) .
N1B Hg1B Br1B 93.5(3) 1_655
Br1B Hg1B Br1B 90.93(7) 1_655
Br2B Hg1B Br1B 89.65(7) 1_655
Hg1B Br1B Hg1B 90.93(7) 1_455
C6B N1B C2B 117.4(17) .
C6B N1B Hg1B 118.6(12) .
C2B N1B Hg1B 123.4(13) .
N1B C2B C3B 123.7(18) .
C2B C3B C4B 118.0(18) .
C5B C4B C3B 119.2(18) .
C5B C4B C7B 117.9(19) .
C3B C4B C7B 122.9(19) .
C4B C5B C6B 119.3(18) .
N1B C6B C5B 122.5(18) .
N8B C7B C4B 119(2) .
C7B N8B C9B 120(2) .
C14B C9B C10B 118(2) .
C14B C9B N8B 124(2) .
C10B C9B N8B 118(2) .
C11B C10B C9B 122(2) .
C10B C11B C12B 118(2) .
F12B C12B C13B 118(2) .
F12B C12B C11B 118(2) .
C13B C12B C11B 124(2) .
C12B C13B C14B 117(2) .
C13B C14B C9B 121(2) .

loop_
_geom_bond_atom_site_label_1
_geom_bond_atom_site_label_2
_geom_bond_distance
_geom_bond_site_symmetry_2
Hg1A N1A 2.429(19) .
Hg1A Br2A 2.477(2) .
Hg1A Br1A 2.478(2) .
Hg1A Br1A 3.023(2) 1_455
Br1A Hg1A 3.023(2) 1_655
N1A C6A 1.34(2) .
N1A C2A 1.34(2) .
C2A C3A 1.38(3) .
C3A C4A 1.38(2) .
C4A C5A 1.37(2) .
C4A C7A 1.48(3) .
C5A C6A 1.39(3) .
C7A N8A 1.32(3) .
N8A C9A 1.40(3) .
C9A C14A 1.36(3) .
C9A C10A 1.42(3) .
C10A C11A 1.39(4) .
C11A C12A 1.38(4) .
C12A F12A 1.35(3) .
C12A C13A 1.40(3) .
C13A C14A 1.42(4) .
Hg1B N1B 2.421(17) .
Hg1B Br1B 2.480(2) .
Hg1B Br2B 2.491(2) .
Hg1B Br1B 3.070(2) 1_655
Br1B Hg1B 3.070(2) 1_455
N1B C6B 1.34(2) .
N1B C2B 1.35(2) .
C2B C3B 1.37(3) .
C3B C4B 1.38(3) .
C4B C5B 1.38(2) .
C4B C7B 1.51(3) .
C5B C6B 1.38(3) .
C7B N8B 1.25(3) .
N8B C9B 1.43(3) .
C9B C14B 1.41(3) .
C9B C10B 1.41(3) .
C10B C11B 1.36(3) .
C11B C12B 1.40(4) .
C12B F12B 1.36(3) .
C12B C13B 1.36(4) .
C13B C14B 1.40(3) .

loop_
_geom_torsion_atom_site_label_1
_geom_torsion_atom_site_label_2
_geom_torsion_atom_site_label_3
_geom_torsion_atom_site_label_4
_geom_torsion
C6A N1A C2A C3A 0.0(3)
Hg1A N1A C2A C3A 177.5(9)
N1A C2A C3A C4A 0.0(3)
C2A C3A C4A C5A 0.1(7)
C2A C3A C4A C7A -178.6(15)
C3A C4A C5A C6A -0.1(9)
C7A C4A C5A C6A 178.6(16)
C2A N1A C6A C5A 0.0(7)
Hg1A N1A C6A C5A -177.5(10)
C4A C5A C6A N1A 0.0(9)
C5A C4A C7A N8A 15(2)
C3A C4A C7A N8A -166.8(16)
C4A C7A N8A C9A 175.5(17)
C7A N8A C9A C14A -12(3)
C7A N8A C9A C10A 164.0(16)
C14A C9A C10A C11A 0.0(3)
N8A C9A C10A C11A -176.6(15)
C9A C10A C11A C12A 0.1(3)
C10A C11A C12A F12A -177.3(16)
C10A C11A C12A C13A -0.2(7)
F12A C12A C13A C14A 177.3(16)
C11A C12A C13A C14A 0.2(9)
N8A C9A C14A C13A 176.2(17)
C10A C9A C14A C13A 0.1(7)
C12A C13A C14A C9A -0.2(8)
C6B N1B C2B C3B 0.0(3)
Hg1B N1B C2B C3B -171.0(9)
N1B C2B C3B C4B 0.1(3)
C2B C3B C4B C5B -0.2(7)
C2B C3B C4B C7B 176.8(17)
C3B C4B C5B C6B 0.3(9)
C7B C4B C5B C6B -176.9(16)
C2B N1B C6B C5B 0.1(7)
Hg1B N1B C6B C5B 171.5(10)
C4B C5B C6B N1B -0.2(10)
C5B C4B C7B N8B 164.2(18)
C3B C4B C7B N8B -13(3)
C4B C7B N8B C9B -178.2(17)
C7B N8B C9B C14B 18(3)
C7B N8B C9B C10B -160.5(18)
C14B C9B C10B C11B 0.0(3)
N8B C9B C10B C11B 178.5(15)
C9B C10B C11B C12B 0.0(3)
C10B C11B C12B F12B -179.1(15)
C10B C11B C12B C13B 0.1(7)
F12B C12B C13B C14B 179.0(16)
C11B C12B C13B C14B -0.2(9)
C12B C13B C14B C9B 0.2(9)
C10B C9B C14B C13B -0.1(7)
N8B C9B C14B C13B -178.5(16)
